data_2208757
loop_
_publ_author_name
'Rosli, Mohd Mustaqim'
'Patil, P. S.'
'Fun, Hoong-Kun'
'Razak, Ibrahim Abdul'
'Dharmaprakash, S. M. '

_publ_section_title
;
 3-(4-Bromophenyl)-1-(4-nitrophenyl)prop-2-en-1-one
;
_journal_coeditor_code WW2005
_journal_issue 4
_journal_name_full 'Acta Crystallographica Section E'
_journal_page_first o1466
_journal_page_last o1468
_journal_paper_doi 10.1107/S1600536806009263
_journal_volume 62
_journal_year 2006
_chemical_formula_iupac 'C15 H10 Br N O3'
_chemical_formula_moiety 'C15 H10 Br N O3'
_chemical_formula_sum 'C15 H10 Br N O3'
_chemical_formula_weight 332.15
_chemical_name_common
;
3-(4-bromophenyl)-1-(4-nitrophenyl)propenone
;
_chemical_name_systematic
;
3-(4-bromophenyl)-1-(4-nitrophenyl)prop-2-en-1-one
;
_space_group_IT_number 2
_symmetry_cell_setting triclinic
_symmetry_space_group_name_Hall '-P 1'
_symmetry_space_group_name_H-M 'P -1'
_atom_sites_solution_hydrogens geom
_atom_sites_solution_primary direct
_atom_sites_solution_secondary difmap
_audit_creation_method SHELXL-97
_cell_angle_alpha 89.9380(10)
_cell_angle_beta 85.6220(10)
_cell_angle_gamma 82.3570(10)
_cell_formula_units_Z 4
_cell_length_a 5.93410(10)
_cell_length_b 7.91930(10)
_cell_length_c 27.2996(4)
_cell_measurement_reflns_used 6533
_cell_measurement_temperature 100.00(10)
_cell_measurement_theta_max 34.99
_cell_measurement_theta_min 0.75
_cell_volume 1267.75(3)
_computing_cell_refinement APEX2
_computing_data_collection 'APEX2 (Bruker, 2005)'
_computing_data_reduction 'SAINT (Bruker, 2005)'
_computing_molecular_graphics SHELXTL
_computing_publication_material 'SHELXTL, PARST (Nardelli, 1995) and PLATON (Spek, 2003)'
_computing_structure_refinement SHELXTL
_computing_structure_solution 'SHELXTL (Sheldrick, 1998)'
_diffrn_ambient_temperature 297(2)
_diffrn_detector_area_resol_mean 8.33
_diffrn_measured_fraction_theta_full 0.991
_diffrn_measured_fraction_theta_max 0.991
_diffrn_measurement_device_type 'Bruker SMART APEX2 CCD area-detector'
_diffrn_measurement_method \w
_diffrn_radiation_monochromator graphite
_diffrn_radiation_source 'fine-focus sealed tube'
_diffrn_radiation_type MoK\a
_diffrn_radiation_wavelength 0.71073
_diffrn_reflns_av_R_equivalents 0.0358
_diffrn_reflns_av_sigmaI/netI 0.0338
_diffrn_reflns_limit_h_max 9
_diffrn_reflns_limit_h_min -9
_diffrn_reflns_limit_k_max 12
_diffrn_reflns_limit_k_min -12
_diffrn_reflns_limit_l_max 39
_diffrn_reflns_limit_l_min -44
_diffrn_reflns_number 41078
_diffrn_reflns_theta_full 34.99
_diffrn_reflns_theta_max 34.99
_diffrn_reflns_theta_min 0.75
_diffrn_standards_decay_% 0
_diffrn_standards_interval_count 0
_diffrn_standards_interval_time 0
_diffrn_standards_number 0
_exptl_absorpt_coefficient_mu 3.249
_exptl_absorpt_correction_T_max 0.444
_exptl_absorpt_correction_T_min 0.286
_exptl_absorpt_correction_type multi-scan
_exptl_absorpt_process_details '(SADABS; Bruker, 2005)'
_exptl_crystal_colour Yellow
_exptl_crystal_density_diffrn 1.740
_exptl_crystal_density_method 'not measured'
_exptl_crystal_description Block
_exptl_crystal_F_000 664
_exptl_crystal_size_max 0.55
_exptl_crystal_size_mid 0.39
_exptl_crystal_size_min 0.25
_refine_diff_density_max 0.942
_refine_diff_density_min -0.574
_refine_ls_extinction_method none
_refine_ls_goodness_of_fit_ref 1.108
_refine_ls_hydrogen_treatment constr
_refine_ls_matrix_type full
_refine_ls_number_parameters 361
_refine_ls_number_reflns 11069
_refine_ls_number_restraints 0
_refine_ls_restrained_S_all 1.108
_refine_ls_R_factor_all 0.0466
_refine_ls_R_factor_gt 0.0325
_refine_ls_shift/su_max 0.002
_refine_ls_shift/su_mean 0.000
_refine_ls_structure_factor_coef Fsqd
_refine_ls_weighting_details 'calc w=1/[\s^2^(Fo^2^)+(0.0409P)^2^+0.3692P] where P=(Fo^2^+2Fc^2^)/3'
_refine_ls_weighting_scheme calc
_refine_ls_wR_factor_gt 0.0755
_refine_ls_wR_factor_ref 0.0848
_reflns_number_gt 9020
_reflns_number_total 11069
_reflns_threshold_expression I>2\s(I)
_cod_data_source_file ww2005.cif
_cod_data_source_block I
_cod_depositor_comments
;
The following automatic conversions were performed:
'_symmetry_cell_setting' value 'Triclinic' changed to 'triclinic'
according to '/home/saulius/struct/CIF-dictionaries/cif_core.dic'
dictionary named 'cif_core.dic' version 2.4.1 from 2010-06-29.

Automatic conversion script
Id: cif_fix_enum 1527 2010-12-29 10:47:43Z saulius 

The following automatic conversions were performed:

'_symmetry_cell_setting' value 'Triclinic' changed to 'triclinic'
according to /home/saulius/struct/CIF-dictionaries/cif_core.dic
dictionary named 'cif_core.dic' version 2.4.1 from 2010-06-29.

Automatic conversion script
Id: cif_fix_values 1715 2011-07-08 13:25:40Z adriana 
;
_cod_database_code 2208757
_cod_database_fobs_code 2208757

loop_
_symmetry_equiv_pos_as_xyz
'x, y, z'
'-x, -y, -z'

loop_
_atom_site_type_symbol
_atom_site_label
_atom_site_fract_x
_atom_site_fract_y
_atom_site_fract_z
_atom_site_U_iso_or_equiv
_atom_site_adp_type
_atom_site_calc_flag
_atom_site_refinement_flags
_atom_site_occupancy
Br Br1A 0.11160(3) 0.65694(2) 0.548170(5) 0.01771(4) Uani d . 1
O O1A 1.0276(2) 0.15693(16) 0.76642(4) 0.0191(2) Uani d . 1
O O2A 0.3440(2) -0.10525(17) 0.97481(5) 0.0239(2) Uani d . 1
O O3A 0.6758(3) -0.25926(17) 0.97398(5) 0.0265(3) Uani d . 1
N N1A 0.5394(3) -0.14924(17) 0.95686(5) 0.0172(2) Uani d . 1
C C1A 0.3362(3) 0.43903(19) 0.67693(5) 0.0154(2) Uani d . 1
H H1AA 0.2721 0.4185 0.7082 0.019 Uiso calc R 1
C C2A 0.2009(3) 0.5226(2) 0.64287(6) 0.0164(3) Uani d . 1
H H2AA 0.0478 0.5604 0.6514 0.020 Uiso calc R 1
C C3A 0.2961(3) 0.54974(19) 0.59563(5) 0.0152(2) Uani d . 1
C C4A 0.5262(3) 0.4973(2) 0.58252(6) 0.0166(3) Uani d . 1
H H4AA 0.5888 0.5163 0.5511 0.020 Uiso calc R 1
C C5A 0.6605(3) 0.4160(2) 0.61741(6) 0.0172(3) Uani d . 1
H H5AA 0.8145 0.3814 0.6090 0.021 Uiso calc R 1
C C6A 0.5687(3) 0.38498(18) 0.66497(5) 0.0144(2) Uani d . 1
C C7A 0.7172(3) 0.30142(19) 0.70069(5) 0.0156(3) Uani d . 1
H H7AA 0.8734 0.2927 0.6926 0.019 Uiso calc R 1
C C8A 0.6514(3) 0.2364(2) 0.74378(5) 0.0158(3) Uani d . 1
H H8AA 0.4968 0.2407 0.7533 0.019 Uiso calc R 1
C C9A 0.8223(3) 0.15767(18) 0.77650(5) 0.0145(2) Uani d . 1
C C10A 0.7411(3) 0.07864(18) 0.82339(5) 0.0133(2) Uani d . 1
C C11A 0.9000(3) -0.03066(19) 0.84773(6) 0.0157(3) Uani d . 1
H H11A 1.0497 -0.0532 0.8342 0.019 Uiso calc R 1
C C12A 0.8374(3) -0.10573(19) 0.89164(6) 0.0163(3) Uani d . 1
H H12A 0.9423 -0.1794 0.9077 0.020 Uiso calc R 1
C C13A 0.6126(3) -0.06743(18) 0.91099(5) 0.0144(2) Uani d . 1
C C14A 0.4509(3) 0.04243(19) 0.88839(6) 0.0156(3) Uani d . 1
H H14A 0.3027 0.0673 0.9026 0.019 Uiso calc R 1
C C15A 0.5160(3) 0.11443(19) 0.84392(5) 0.0152(2) Uani d . 1
H H15A 0.4098 0.1866 0.8277 0.018 Uiso calc R 1
Br Br1B 1.11967(3) 0.685636(19) 0.050725(5) 0.01636(4) Uani d . 1
O O1B 0.2120(2) 0.21630(17) 0.27257(4) 0.0216(2) Uani d . 1
O O2B 0.8959(2) -0.1711(2) 0.46025(5) 0.0304(3) Uani d . 1
N N1B 0.6911(3) -0.13967(17) 0.45522(5) 0.0179(2) Uani d . 1
C C1B 0.8806(3) 0.46306(19) 0.17840(5) 0.0142(2) Uani d . 1
H H1BA 0.9290 0.4440 0.2098 0.017 Uiso calc R 1
C C2B 1.0106(3) 0.54556(18) 0.14408(5) 0.0144(2) Uani d . 1
H H2BA 1.1438 0.5839 0.1527 0.017 Uiso calc R 1
C C3B 0.9415(3) 0.57110(17) 0.09664(5) 0.0136(2) Uani d . 1
C C4B 0.7405(3) 0.51793(18) 0.08327(5) 0.0142(2) Uani d . 1
H H4BA 0.6948 0.5351 0.0516 0.017 Uiso calc R 1
C C5B 0.6092(3) 0.43819(18) 0.11848(5) 0.0136(2) Uani d . 1
H H5BA 0.4731 0.4040 0.1101 0.016 Uiso calc R 1
C C6B 0.6765(2) 0.40813(17) 0.16614(5) 0.0126(2) Uani d . 1
C C7B 0.5286(3) 0.32658(18) 0.20179(5) 0.0143(2) Uani d . 1
H H7BA 0.3813 0.3184 0.1935 0.017 Uiso calc R 1
C C8B 0.5869(3) 0.26277(19) 0.24523(5) 0.0143(2) Uani d . 1
H H8BA 0.7365 0.2587 0.2536 0.017 Uiso calc R 1
C C9B 0.4149(3) 0.19877(19) 0.28002(5) 0.0145(2) Uani d . 1
C C10B 0.4942(3) 0.11280(18) 0.32567(5) 0.0132(2) Uani d . 1
C C11B 0.3317(3) 0.0978(2) 0.36500(6) 0.0162(3) Uani d . 1
H H11B 0.1806 0.1439 0.3624 0.019 Uiso calc R 1
C C12B 0.3931(3) 0.0152(2) 0.40772(6) 0.0172(3) Uani d . 1
H H12B 0.2854 0.0046 0.4337 0.021 Uiso calc R 1
C C13B 0.6196(3) -0.05111(19) 0.41051(5) 0.0147(2) Uani d . 1
C C14B 0.7850(3) -0.0376(2) 0.37247(6) 0.0171(3) Uani d . 1
H H14B 0.9361 -0.0831 0.3754 0.021 Uiso calc R 1
C C15B 0.7204(3) 0.0452(2) 0.32999(6) 0.0168(3) Uani d . 1
H H15B 0.8291 0.0556 0.3042 0.020 Uiso calc R 1
O O3B 0.5423(2) -0.17919(17) 0.48512(5) 0.0235(2) Uani d . 1

loop_
_atom_site_aniso_label
_atom_site_aniso_U_11
_atom_site_aniso_U_22
_atom_site_aniso_U_33
_atom_site_aniso_U_12
_atom_site_aniso_U_13
_atom_site_aniso_U_23
Br1A 0.01561(7) 0.02389(7) 0.01348(7) -0.00129(5) -0.00246(5) 0.00455(5)
O1A 0.0150(5) 0.0259(5) 0.0163(5) -0.0027(4) 0.0002(4) 0.0027(4)
O2A 0.0240(6) 0.0279(6) 0.0195(6) -0.0058(5) 0.0037(5) 0.0049(4)
O3A 0.0351(7) 0.0239(6) 0.0190(6) 0.0020(5) -0.0025(5) 0.0084(4)
N1A 0.0231(7) 0.0157(5) 0.0135(6) -0.0045(5) -0.0015(5) 0.0013(4)
C1A 0.0154(6) 0.0190(6) 0.0118(6) -0.0023(5) 0.0002(5) 0.0015(5)
C2A 0.0140(6) 0.0210(6) 0.0139(6) -0.0010(5) -0.0001(5) 0.0023(5)
C3A 0.0154(6) 0.0175(6) 0.0132(6) -0.0022(5) -0.0033(5) 0.0021(5)
C4A 0.0152(6) 0.0209(6) 0.0137(6) -0.0033(5) 0.0003(5) 0.0016(5)
C5A 0.0151(7) 0.0212(6) 0.0151(6) -0.0021(5) 0.0006(5) 0.0032(5)
C6A 0.0160(6) 0.0163(6) 0.0115(6) -0.0035(5) -0.0014(5) 0.0017(4)
C7A 0.0155(6) 0.0187(6) 0.0128(6) -0.0024(5) -0.0020(5) 0.0024(5)
C8A 0.0137(6) 0.0208(6) 0.0127(6) -0.0014(5) -0.0020(5) 0.0030(5)
C9A 0.0159(6) 0.0154(6) 0.0120(6) -0.0016(5) -0.0009(5) 0.0002(4)
C10A 0.0133(6) 0.0149(5) 0.0116(6) -0.0016(5) -0.0013(5) 0.0005(4)
C11A 0.0142(6) 0.0170(6) 0.0154(6) 0.0002(5) -0.0016(5) 0.0013(5)
C12A 0.0165(7) 0.0166(6) 0.0157(6) -0.0006(5) -0.0030(5) 0.0029(5)
C13A 0.0171(6) 0.0135(5) 0.0127(6) -0.0028(5) -0.0005(5) 0.0011(4)
C14A 0.0144(6) 0.0165(6) 0.0152(6) -0.0008(5) 0.0003(5) 0.0019(5)
C15A 0.0139(6) 0.0176(6) 0.0133(6) 0.0003(5) -0.0008(5) 0.0035(5)
Br1B 0.01656(7) 0.01795(7) 0.01456(7) -0.00455(5) 0.00272(5) 0.00316(5)
O1B 0.0137(5) 0.0341(6) 0.0174(5) -0.0043(5) -0.0020(4) 0.0077(4)
O2B 0.0202(6) 0.0468(8) 0.0236(6) 0.0003(6) -0.0059(5) 0.0158(6)
N1B 0.0213(6) 0.0184(6) 0.0140(6) -0.0021(5) -0.0021(5) 0.0031(4)
C1B 0.0134(6) 0.0181(6) 0.0110(6) -0.0019(5) -0.0012(5) 0.0019(4)
C2B 0.0129(6) 0.0164(6) 0.0143(6) -0.0035(5) -0.0003(5) 0.0004(5)
C3B 0.0145(6) 0.0124(5) 0.0135(6) -0.0012(5) 0.0018(5) 0.0014(4)
C4B 0.0146(6) 0.0171(6) 0.0109(6) -0.0022(5) -0.0007(5) 0.0013(4)
C5B 0.0132(6) 0.0156(6) 0.0122(6) -0.0020(5) -0.0015(5) 0.0017(4)
C6B 0.0124(6) 0.0136(5) 0.0117(6) -0.0014(4) -0.0001(4) 0.0016(4)
C7B 0.0131(6) 0.0167(6) 0.0132(6) -0.0027(5) -0.0004(5) 0.0025(4)
C8B 0.0124(6) 0.0174(6) 0.0130(6) -0.0030(5) 0.0004(5) 0.0020(5)
C9B 0.0146(6) 0.0180(6) 0.0111(6) -0.0029(5) -0.0005(5) 0.0025(4)
C10B 0.0132(6) 0.0163(6) 0.0101(6) -0.0028(5) -0.0003(4) 0.0016(4)
C11B 0.0119(6) 0.0232(7) 0.0133(6) -0.0020(5) 0.0004(5) 0.0033(5)
C12B 0.0149(6) 0.0241(7) 0.0122(6) -0.0028(5) 0.0014(5) 0.0034(5)
C13B 0.0162(6) 0.0173(6) 0.0108(6) -0.0028(5) -0.0025(5) 0.0026(4)
C14B 0.0130(6) 0.0219(7) 0.0157(6) -0.0005(5) 0.0004(5) 0.0032(5)
C15B 0.0145(6) 0.0220(7) 0.0131(6) -0.0007(5) 0.0013(5) 0.0038(5)
O3B 0.0262(6) 0.0296(6) 0.0149(5) -0.0061(5) 0.0014(5) 0.0070(4)

loop_
_atom_type_symbol
_atom_type_description
_atom_type_scat_dispersion_real
_atom_type_scat_dispersion_imag
_atom_type_scat_source
C C 0.0033 0.0016 'International Tables Vol C Tables 4.2.6.8 and 6.1.1.4'
H H 0.0000 0.0000 'International Tables Vol C Tables 4.2.6.8 and 6.1.1.4'
N N 0.0061 0.0033 'International Tables Vol C Tables 4.2.6.8 and 6.1.1.4'
O O 0.0106 0.0060 'International Tables Vol C Tables 4.2.6.8 and 6.1.1.4'
Br Br -0.2901 2.4595 'International Tables Vol C Tables 4.2.6.8 and 6.1.1.4'

loop_
_geom_angle_atom_site_label_1
_geom_angle_atom_site_label_2
_geom_angle_atom_site_label_3
_geom_angle
O3A N1A O2A 124.46(14)
O3A N1A C13A 117.71(14)
O2A N1A C13A 117.81(14)
C2A C1A C6A 120.90(14)
C2A C1A H1AA 119.6
C6A C1A H1AA 119.6
C1A C2A C3A 119.51(15)
C1A C2A H2AA 120.2
C3A C2A H2AA 120.2
C4A C3A C2A 121.02(14)
C4A C3A Br1A 118.97(11)
C2A C3A Br1A 120.01(12)
C5A C4A C3A 118.73(14)
C5A C4A H4AA 120.6
C3A C4A H4AA 120.6
C4A C5A C6A 121.47(15)
C4A C5A H5AA 119.3
C6A C5A H5AA 119.3
C1A C6A C5A 118.35(14)
C1A C6A C7A 122.07(13)
C5A C6A C7A 119.56(14)
C8A C7A C6A 126.65(15)
C8A C7A H7AA 116.7
C6A C7A H7AA 116.7
C7A C8A C9A 120.50(14)
C7A C8A H8AA 119.8
C9A C8A H8AA 119.8
O1A C9A C8A 121.71(14)
O1A C9A C10A 119.55(14)
C8A C9A C10A 118.74(13)
C11A C10A C15A 119.68(14)
C11A C10A C9A 117.90(13)
C15A C10A C9A 122.40(13)
C12A C11A C10A 120.91(14)
C12A C11A H11A 119.5
C10A C11A H11A 119.5
C11A C12A C13A 117.91(14)
C11A C12A H12A 121.0
C13A C12A H12A 121.0
C14A C13A C12A 122.94(14)
C14A C13A N1A 117.92(14)
C12A C13A N1A 119.13(14)
C13A C14A C15A 118.31(14)
C13A C14A H14A 120.8
C15A C14A H14A 120.8
C14A C15A C10A 120.24(14)
C14A C15A H15A 119.9
C10A C15A H15A 119.9
O2B N1B O3B 123.86(14)
O2B N1B C13B 118.08(13)
O3B N1B C13B 118.06(14)
C2B C1B C6B 120.49(13)
C2B C1B H1BA 119.8
C6B C1B H1BA 119.8
C1B C2B C3B 119.99(13)
C1B C2B H2BA 120.0
C3B C2B H2BA 120.0
C4B C3B C2B 120.95(13)
C4B C3B Br1B 119.79(11)
C2B C3B Br1B 119.23(11)
C3B C4B C5B 118.41(13)
C3B C4B H4BA 120.8
C5B C4B H4BA 120.8
C4B C5B C6B 121.86(13)
C4B C5B H5BA 119.1
C6B C5B H5BA 119.1
C5B C6B C1B 118.27(13)
C5B C6B C7B 119.24(13)
C1B C6B C7B 122.46(13)
C8B C7B C6B 125.83(14)
C8B C7B H7BA 117.1
C6B C7B H7BA 117.1
C7B C8B C9B 120.52(14)
C7B C8B H8BA 119.7
C9B C8B H8BA 119.7
O1B C9B C8B 121.81(14)
O1B C9B C10B 120.01(13)
C8B C9B C10B 118.17(13)
C15B C10B C11B 119.32(14)
C15B C10B C9B 122.50(13)
C11B C10B C9B 118.17(14)
C12B C11B C10B 120.94(15)
C12B C11B H11B 119.5
C10B C11B H11B 119.5
C13B C12B C11B 118.01(14)
C13B C12B H12B 121.0
C11B C12B H12B 121.0
C12B C13B C14B 122.57(14)
C12B C13B N1B 119.56(13)
C14B C13B N1B 117.87(14)
C15B C14B C13B 118.62(15)
C15B C14B H14B 120.7
C13B C14B H14B 120.7
C14B C15B C10B 120.53(14)
C14B C15B H15B 119.7
C10B C15B H15B 119.7

loop_
_geom_bond_atom_site_label_1
_geom_bond_atom_site_label_2
_geom_bond_distance
Br1A C3A 1.8880(15)
O1A C9A 1.2278(19)
O2A N1A 1.2294(19)
O3A N1A 1.2256(19)
N1A C13A 1.472(2)
C1A C2A 1.385(2)
C1A C6A 1.402(2)
C1A H1AA 0.9300
C2A C3A 1.396(2)
C2A H2AA 0.9300
C3A C4A 1.393(2)
C4A C5A 1.391(2)
C4A H4AA 0.9300
C5A C6A 1.404(2)
C5A H5AA 0.9300
C6A C7A 1.463(2)
C7A C8A 1.336(2)
C7A H7AA 0.9300
C8A C9A 1.478(2)
C8A H8AA 0.9300
C9A C10A 1.499(2)
C10A C11A 1.399(2)
C10A C15A 1.401(2)
C11A C12A 1.385(2)
C11A H11A 0.9300
C12A C13A 1.391(2)
C12A H12A 0.9300
C13A C14A 1.388(2)
C14A C15A 1.391(2)
C14A H14A 0.9300
C15A H15A 0.9300
Br1B C3B 1.8874(14)
O1B C9B 1.2264(19)
O2B N1B 1.226(2)
N1B O3B 1.2278(18)
N1B C13B 1.469(2)
C1B C2B 1.386(2)
C1B C6B 1.404(2)
C1B H1BA 0.9300
C2B C3B 1.395(2)
C2B H2BA 0.9300
C3B C4B 1.390(2)
C4B C5B 1.395(2)
C4B H4BA 0.9300
C5B C6B 1.401(2)
C5B H5BA 0.9300
C6B C7B 1.467(2)
C7B C8B 1.340(2)
C7B H7BA 0.9300
C8B C9B 1.479(2)
C8B H8BA 0.9300
C9B C10B 1.497(2)
C10B C15B 1.391(2)
C10B C11B 1.403(2)
C11B C12B 1.386(2)
C11B H11B 0.9300
C12B C13B 1.384(2)
C12B H12B 0.9300
C13B C14B 1.387(2)
C14B C15B 1.386(2)
C14B H14B 0.9300
C15B H15B 0.9300

loop_
_geom_hbond_atom_site_label_D
_geom_hbond_atom_site_label_H
_geom_hbond_atom_site_label_A
_geom_hbond_site_symmetry_A
_geom_hbond_distance_DH
_geom_hbond_distance_HA
_geom_hbond_distance_DA
_geom_hbond_angle_DHA
_geom_hbond_publ_flag
C7A H7AA O1A 1_555 0.93 2.46 2.804(2) 102 y
C7B H7BA O1B 1_555 0.93 2.49 2.812(2) 100 y
C15B H15B O1A 2_756 0.93 2.58 3.240(2) 129 y

loop_
_geom_torsion_atom_site_label_1
_geom_torsion_atom_site_label_2
_geom_torsion_atom_site_label_3
_geom_torsion_atom_site_label_4
_geom_torsion
C6A C1A C2A C3A 1.6(2)
C1A C2A C3A C4A -1.4(2)
C1A C2A C3A Br1A 177.96(11)
C2A C3A C4A C5A 0.4(2)
Br1A C3A C4A C5A -178.99(11)
C3A C4A C5A C6A 0.5(2)
C2A C1A C6A C5A -0.7(2)
C2A C1A C6A C7A 177.95(14)
C4A C5A C6A C1A -0.3(2)
C4A C5A C6A C7A -179.03(14)
C1A C6A C7A C8A 14.1(2)
C5A C6A C7A C8A -167.28(15)
C6A C7A C8A C9A -179.07(14)
C7A C8A C9A O1A 3.6(2)
C7A C8A C9A C10A -177.05(14)
O1A C9A C10A C11A -16.1(2)
C8A C9A C10A C11A 164.49(13)
O1A C9A C10A C15A 161.97(14)
C8A C9A C10A C15A -17.4(2)
C15A C10A C11A C12A 0.7(2)
C9A C10A C11A C12A 178.90(13)
C10A C11A C12A C13A -0.7(2)
C11A C12A C13A C14A -0.3(2)
C11A C12A C13A N1A 178.22(13)
O3A N1A C13A C14A 172.60(14)
O2A N1A C13A C14A -5.8(2)
O3A N1A C13A C12A -6.0(2)
O2A N1A C13A C12A 175.54(14)
C12A C13A C14A C15A 1.4(2)
N1A C13A C14A C15A -177.21(13)
C13A C14A C15A C10A -1.3(2)
C11A C10A C15A C14A 0.3(2)
C9A C10A C15A C14A -177.76(13)
C6B C1B C2B C3B -1.5(2)
C1B C2B C3B C4B 1.3(2)
C1B C2B C3B Br1B 179.41(11)
C2B C3B C4B C5B 0.0(2)
Br1B C3B C4B C5B -178.10(11)
C3B C4B C5B C6B -1.2(2)
C4B C5B C6B C1B 1.0(2)
C4B C5B C6B C7B 178.85(13)
C2B C1B C6B C5B 0.3(2)
C2B C1B C6B C7B -177.45(14)
C5B C6B C7B C8B 167.40(15)
C1B C6B C7B C8B -14.9(2)
C6B C7B C8B C9B 173.99(13)
C7B C8B C9B O1B -7.0(2)
C7B C8B C9B C10B 173.87(14)
O1B C9B C10B C15B 160.90(15)
C8B C9B C10B C15B -19.9(2)
O1B C9B C10B C11B -17.9(2)
C8B C9B C10B C11B 161.32(13)
C15B C10B C11B C12B -0.7(2)
C9B C10B C11B C12B 178.12(14)
C10B C11B C12B C13B 0.4(2)
C11B C12B C13B C14B 0.1(2)
C11B C12B C13B N1B -179.95(14)
O2B N1B C13B C12B -167.72(15)
O3B N1B C13B C12B 12.9(2)
O2B N1B C13B C14B 12.2(2)
O3B N1B C13B C14B -167.09(14)
C12B C13B C14B C15B -0.2(2)
N1B C13B C14B C15B 179.83(14)
C13B C14B C15B C10B -0.1(2)
C11B C10B C15B C14B 0.5(2)
C9B C10B C15B C14B -178.20(14)

loop_
_cod_related_entry_id
_cod_related_entry_database
_cod_related_entry_code
1 ChemSpider 4526368
